data_4128950
loop_
_publ_author_name
'Fairbanks, Simon D.'
'Robertson, Craig C.'
'Keene, F. Richard'
'Thomas, Jim A.'
'Williamson, Mike P.'

_publ_section_title
;
 Structural Investigation into the Threading Intercalation of a Chiral
 Dinuclear Ruthenium(II) Polypyridyl Complex through a B-DNA
 Oligonucleotide.
;
_journal_issue 11
_journal_name_full 'Journal of the American Chemical Society'
_journal_page_first 4644
_journal_page_last 4652
_journal_paper_doi 10.1021/jacs.8b12280
_journal_volume 141
_journal_year 2019
_chemical_formula_moiety 'C64 H44 N14 Ru2, 4(Cl)'
_chemical_formula_sum 'C64 H44 Cl4 N14 Ru2'
_chemical_formula_weight 1353.07
_space_group_crystal_system triclinic
_space_group_IT_number 2
_space_group_name_Hall '-P 1'
_space_group_name_H-M_alt 'P -1'
_atom_sites_solution_hydrogens geom
_atom_sites_solution_primary dual
_audit_creation_date 2017-12-11
_audit_creation_method
;
Olex2 1.2
(compiled 2017.08.10 svn.r3458 for OlexSys, GUI svn.r5381)
;
_cell_angle_alpha 95.542(7)
_cell_angle_beta 92.729(7)
_cell_angle_gamma 95.095(7)
_cell_formula_units_Z 1
_cell_length_a 8.3032(16)
_cell_length_b 11.378(2)
_cell_length_c 18.250(4)
_cell_measurement_reflns_used 9907
_cell_measurement_temperature 100
_cell_measurement_theta_max 25.66
_cell_measurement_theta_min 2.22
_cell_volume 1706.6(6)
_computing_cell_refinement 'SAINT v8.37A (Bruker, 2015)'
_computing_data_reduction 'SAINT v8.37A (Bruker, 2015)'
_computing_molecular_graphics 'Olex2 (Dolomanov et al., 2009)'
_computing_publication_material 'Olex2 (Dolomanov et al., 2009)'
_computing_structure_refinement 'XL (Sheldrick, 2008)'
_computing_structure_solution 'XT (Sheldrick, 2015)'
_diffrn_ambient_temperature 100
_diffrn_measured_fraction_theta_full 1.000
_diffrn_measured_fraction_theta_max 0.994
_diffrn_measurement_device_type 'Bruker APEX-II CCD'
_diffrn_measurement_method '\f and \w scans'
_diffrn_radiation_type MoK\a
_diffrn_radiation_wavelength 0.71073
_diffrn_reflns_av_R_equivalents 0.0683
_diffrn_reflns_av_unetI/netI 0.0575
_diffrn_reflns_Laue_measured_fraction_full 1.000
_diffrn_reflns_Laue_measured_fraction_max 0.994
_diffrn_reflns_limit_h_max 10
_diffrn_reflns_limit_h_min -10
_diffrn_reflns_limit_k_max 14
_diffrn_reflns_limit_k_min -14
_diffrn_reflns_limit_l_max 23
_diffrn_reflns_limit_l_min -23
_diffrn_reflns_number 46946
_diffrn_reflns_point_group_measured_fraction_full 1.000
_diffrn_reflns_point_group_measured_fraction_max 0.994
_diffrn_reflns_theta_full 25.242
_diffrn_reflns_theta_max 27.556
_diffrn_reflns_theta_min 1.806
_diffrn_standards_number 0
_exptl_absorpt_coefficient_mu 0.646
_exptl_absorpt_correction_T_max 0.7456
_exptl_absorpt_correction_T_min 0.6726
_exptl_absorpt_correction_type multi-scan
_exptl_absorpt_process_details
'SADABS-2014/5 (Bruker,2014/5) was used for absorption correction. wR2(int) was 0.0611 before and 0.0539 after correction. The Ratio of minimum to maximum transmission is 0.9021. The \l/2 correction factor is 0.00150.'
_exptl_crystal_colour 'dark red'
_exptl_crystal_colour_modifier dark
_exptl_crystal_colour_primary red
_exptl_crystal_density_diffrn 1.317
_exptl_crystal_description block
_exptl_crystal_F_000 682
_exptl_crystal_size_max 0.4
_exptl_crystal_size_mid 0.212
_exptl_crystal_size_min 0.188
_refine_diff_density_max 1.845
_refine_diff_density_min -0.680
_refine_diff_density_rms 0.108
_refine_ls_extinction_method none
_refine_ls_goodness_of_fit_ref 1.022
_refine_ls_hydrogen_treatment constr
_refine_ls_matrix_type full
_refine_ls_number_parameters 389
_refine_ls_number_reflns 7843
_refine_ls_number_restraints 381
_refine_ls_restrained_S_all 1.006
_refine_ls_R_factor_all 0.0707
_refine_ls_R_factor_gt 0.0492
_refine_ls_shift/su_max 0.000
_refine_ls_shift/su_mean 0.000
_refine_ls_structure_factor_coef Fsqd
_refine_ls_weighting_details 'w=1/[\s^2^(Fo^2^)+(0.0620P)^2^+2.8990P] where P=(Fo^2^+2Fc^2^)/3'
_refine_ls_weighting_scheme calc
_refine_ls_wR_factor_gt 0.1183
_refine_ls_wR_factor_ref 0.1296
_reflns_Friedel_coverage 0.000
_reflns_number_gt 6113
_reflns_number_total 7843
_reflns_threshold_expression 'I > 2\s(I)'
_cod_data_source_file ja8b12280_si_004.cif
_cod_data_source_block iaj646k_0m
_cod_database_code 4128950
_shelx_shelxl_version_number 2014/7
_shelx_space_group_comment
;
The symmetry employed for this shelxl refinement is uniquely defined
by the following loop, which should always be used as a source of
symmetry information in preference to the above space-group names.
They are only intended as comments.
;
_shelx_estimated_absorpt_t_max 0.888
_shelx_estimated_absorpt_t_min 0.782
_olex2_refinement_description
;
1. Fixed Uiso
 At 1.2 times of:
  All C(H) groups
2. Rigid body (RIGU) restrains
 All non-hydrogen atoms
 with sigma for 1-2 distances of 0.004 and sigma for 1-3 distances of 0.004
3. Others
 Sof(Cl2B)=1-FVAR(1)
 Sof(Cl2A)=FVAR(1)
4.a Aromatic/amide H refined with riding coordinates:
 C1(H1), C2(H2), C3(H3), C8(H8), C9(H9), C10(H10), C13(H13), C14(H14),
 C15(H15), C16(H16), C19(H19), C20(H20), C21(H21), C22(H22), C23(H23), C24(H24),
  C25(H25), C26(H26), C29(H29), C30(H30), C31(H31), C32(H32)
;
_olex2_exptl_crystal_mounting_method 'Mitigen micromount in fomblyn oil'
_olex2_submission_special_instructions 'No special instructions were received'

loop_
_space_group_symop_operation_xyz
'x, y, z'
'-x, -y, -z'

loop_
_atom_site_label
_atom_site_type_symbol
_atom_site_fract_x
_atom_site_fract_y
_atom_site_fract_z
_atom_site_U_iso_or_equiv
_atom_site_adp_type
_atom_site_occupancy
_atom_site_site_symmetry_order
_atom_site_calc_flag
_atom_site_refinement_flags_posn
_atom_site_refinement_flags_adp
_atom_site_refinement_flags_occupancy
_atom_site_disorder_assembly
_atom_site_disorder_group
Ru1 Ru 0.40881(3) 0.76459(3) 0.78386(2) 0.02009(10) Uani 1 1 d . U . . .
N1 N 0.1955(3) 0.7740(3) 0.72309(15) 0.0239(7) Uani 1 1 d . U . . .
N2 N 0.4350(4) 0.6413(3) 0.69533(16) 0.0306(8) Uani 1 1 d . U . . .
N3 N 0.1263(4) 0.4278(3) 0.48578(17) 0.0364(9) Uani 1 1 d . U . . .
N4 N 0.4956(4) 0.9119(3) 0.73699(16) 0.0292(7) Uani 1 1 d . U . . .
N5 N 0.3740(3) 0.8969(3) 0.86549(15) 0.0177(6) Uani 1 1 d . U . . .
N6 N 0.3336(3) 0.6187(3) 0.83663(15) 0.0221(6) Uani 1 1 d . U . . .
N7 N 0.6179(3) 0.7378(3) 0.84230(14) 0.0190(6) Uani 1 1 d . U . . .
C1 C 0.0855(4) 0.8515(4) 0.73432(19) 0.0285(8) Uani 1 1 d . U . . .
H1 H 0.1028 0.9104 0.7752 0.034 Uiso 1 1 calc R . . . .
C2 C -0.0542(5) 0.8492(4) 0.6881(2) 0.0353(10) Uani 1 1 d . U . . .
H2 H -0.1282 0.9072 0.6972 0.042 Uiso 1 1 calc R . . . .
C3 C -0.0849(5) 0.7625(4) 0.6292(2) 0.0340(10) Uani 1 1 d . U . . .
H3 H -0.1811 0.7584 0.5983 0.041 Uiso 1 1 calc R . . . .
C4 C 0.0303(4) 0.6808(4) 0.61644(19) 0.0301(9) Uani 1 1 d . U . . .
C5 C 0.1699(4) 0.6912(4) 0.66303(18) 0.0255(8) Uani 1 1 d . U . . .
C6 C 0.3005(4) 0.6185(4) 0.64847(19) 0.0294(9) Uani 1 1 d . U . . .
C7 C 0.2893(5) 0.5330(5) 0.5880(2) 0.0393(11) Uani 1 1 d . U . . .
C8 C 0.4217(6) 0.4666(6) 0.5757(3) 0.0652(18) Uani 1 1 d . U . . .
H8 H 0.4176 0.4065 0.5355 0.078 Uiso 1 1 calc R . . . .
C9 C 0.5575(6) 0.4902(6) 0.6228(3) 0.071(2) Uani 1 1 d . U . . .
H9 H 0.6485 0.4463 0.6154 0.085 Uiso 1 1 calc R . . . .
C10 C 0.5613(5) 0.5790(5) 0.6817(2) 0.0504(14) Uani 1 1 d . U . . .
H10 H 0.6569 0.5955 0.7130 0.060 Uiso 1 1 calc R . . . .
C11 C 0.1384(4) 0.5149(4) 0.54152(19) 0.0328(10) Uani 1 1 d . U . . .
C12 C -0.0126(4) 0.4131(4) 0.44460(19) 0.0308(9) Uani 1 1 d . U . . .
C13 C 0.5445(5) 0.9135(5) 0.6673(2) 0.0440(11) Uani 1 1 d . U . . .
H13 H 0.5371 0.8409 0.6363 0.053 Uiso 1 1 calc R . . . .
C14 C 0.6041(6) 1.0154(6) 0.6396(3) 0.0646(15) Uani 1 1 d . U . . .
H14 H 0.6376 1.0136 0.5905 0.078 Uiso 1 1 calc R . . . .
C15 C 0.6144(7) 1.1197(6) 0.6843(3) 0.0718(17) Uani 1 1 d . U . . .
H15 H 0.6586 1.1910 0.6668 0.086 Uiso 1 1 calc R . . . .
C16 C 0.5606(6) 1.1219(5) 0.7551(3) 0.0559(14) Uani 1 1 d . U . . .
H16 H 0.5663 1.1941 0.7863 0.067 Uiso 1 1 calc R . . . .
C17 C 0.4985(5) 1.0163(4) 0.7793(2) 0.0343(9) Uani 1 1 d . U . . .
C18 C 0.4297(4) 1.0078(3) 0.8521(2) 0.0236(7) Uani 1 1 d . U . . .
C19 C 0.4166(5) 1.1052(3) 0.9026(2) 0.0304(8) Uani 1 1 d . U . . .
H19 H 0.4592 1.1821 0.8930 0.036 Uiso 1 1 calc R . . . .
C20 C 0.3407(5) 1.0889(3) 0.9672(2) 0.0291(8) Uani 1 1 d . U . . .
H20 H 0.3276 1.1549 1.0018 0.035 Uiso 1 1 calc R . . . .
C21 C 0.2841(4) 0.9756(3) 0.98101(19) 0.0236(7) Uani 1 1 d . U . . .
H21 H 0.2315 0.9626 1.0250 0.028 Uiso 1 1 calc R . . . .
C22 C 0.3053(4) 0.8818(3) 0.92971(17) 0.0179(7) Uani 1 1 d . U . . .
H22 H 0.2702 0.8037 0.9401 0.021 Uiso 1 1 calc R . . . .
C23 C 0.1838(5) 0.5628(3) 0.8305(2) 0.0295(8) Uani 1 1 d . U . . .
H23 H 0.0997 0.5970 0.8054 0.035 Uiso 1 1 calc R . . . .
C24 C 0.1483(5) 0.4551(4) 0.8603(2) 0.0376(10) Uani 1 1 d . U . . .
H24 H 0.0406 0.4181 0.8566 0.045 Uiso 1 1 calc R . . . .
C25 C 0.2695(5) 0.4035(4) 0.8945(2) 0.0370(10) Uani 1 1 d . U . . .
H25 H 0.2473 0.3296 0.9140 0.044 Uiso 1 1 calc R . . . .
C26 C 0.4254(5) 0.4599(3) 0.9008(2) 0.0300(8) Uani 1 1 d . U . . .
H26 H 0.5110 0.4253 0.9246 0.036 Uiso 1 1 calc R . . . .
C27 C 0.4542(4) 0.5670(3) 0.87182(18) 0.0226(7) Uani 1 1 d . U . . .
C28 C 0.6133(4) 0.6385(3) 0.87799(18) 0.0213(7) Uani 1 1 d . U . . .
C29 C 0.7471(5) 0.6101(4) 0.91941(19) 0.0273(8) Uani 1 1 d . U . . .
H29 H 0.7429 0.5380 0.9419 0.033 Uiso 1 1 calc R . . . .
C30 C 0.8865(5) 0.6879(4) 0.9275(2) 0.0296(8) Uani 1 1 d . U . . .
H30 H 0.9783 0.6709 0.9563 0.035 Uiso 1 1 calc R . . . .
C31 C 0.8892(4) 0.7906(4) 0.8928(2) 0.0272(8) Uani 1 1 d . U . . .
H31 H 0.9828 0.8458 0.8980 0.033 Uiso 1 1 calc R . . . .
C32 C 0.7542(4) 0.8127(3) 0.85008(19) 0.0244(8) Uani 1 1 d . U . . .
H32 H 0.7580 0.8828 0.8256 0.029 Uiso 1 1 calc R . . . .
Cl1 Cl 0.78558(12) 0.29482(8) 0.92401(5) 0.0310(2) Uani 1 1 d . U . . .
Cl2A Cl -0.0632(3) 0.3494(2) 0.64693(14) 0.0653(9) Uani 0.547(4) 1 d . U P A 1
Cl2B Cl 0.9495(4) 0.0762(3) 0.8348(2) 0.0701(11) Uani 0.453(4) 1 d . U P A 2

loop_
_atom_site_aniso_label
_atom_site_aniso_U_11
_atom_site_aniso_U_22
_atom_site_aniso_U_33
_atom_site_aniso_U_23
_atom_site_aniso_U_13
_atom_site_aniso_U_12
Ru1 0.01220(15) 0.03451(19) 0.01185(13) -0.00231(11) -0.00169(9) -0.00097(11)
N1 0.0140(14) 0.0445(18) 0.0118(13) -0.0067(12) 0.0000(10) 0.0052(13)
N2 0.0114(14) 0.060(2) 0.0181(14) -0.0123(14) -0.0045(11) 0.0087(14)
N3 0.0164(15) 0.070(2) 0.0189(15) -0.0201(15) -0.0065(12) 0.0154(16)
N4 0.0171(15) 0.051(2) 0.0208(14) 0.0136(13) -0.0005(12) -0.0013(14)
N5 0.0117(13) 0.0245(15) 0.0158(13) 0.0014(11) -0.0017(10) -0.0014(11)
N6 0.0192(14) 0.0265(16) 0.0179(13) -0.0081(12) 0.0013(11) -0.0006(12)
N7 0.0124(13) 0.0295(16) 0.0132(13) -0.0055(11) -0.0015(10) 0.0004(11)
C1 0.0190(17) 0.048(2) 0.0169(16) -0.0082(16) 0.0005(13) 0.0083(16)
C2 0.0229(19) 0.059(3) 0.0233(18) -0.0116(18) -0.0017(15) 0.0162(18)
C3 0.0186(18) 0.063(3) 0.0183(17) -0.0105(17) -0.0040(14) 0.0128(18)
C4 0.0138(16) 0.058(3) 0.0167(16) -0.0110(16) -0.0005(13) 0.0083(17)
C5 0.0140(16) 0.047(2) 0.0146(15) -0.0075(15) -0.0008(12) 0.0065(15)
C6 0.0133(16) 0.056(2) 0.0164(16) -0.0112(16) -0.0037(12) 0.0085(16)
C7 0.0157(17) 0.079(3) 0.0203(17) -0.0199(19) -0.0058(14) 0.0166(19)
C8 0.033(2) 0.119(5) 0.036(2) -0.048(3) -0.0198(19) 0.037(3)
C9 0.029(2) 0.135(5) 0.042(3) -0.052(3) -0.021(2) 0.046(3)
C10 0.019(2) 0.097(4) 0.030(2) -0.029(2) -0.0125(16) 0.021(2)
C11 0.0156(17) 0.062(3) 0.0176(16) -0.0161(17) -0.0048(13) 0.0119(17)
C12 0.0154(17) 0.061(3) 0.0138(16) -0.0094(16) -0.0036(13) 0.0088(17)
C13 0.028(2) 0.083(3) 0.0256(19) 0.021(2) 0.0066(16) 0.006(2)
C14 0.047(3) 0.109(4) 0.044(3) 0.049(3) 0.010(2) -0.004(3)
C15 0.062(4) 0.098(4) 0.056(3) 0.047(3) -0.002(3) -0.028(3)
C16 0.057(3) 0.064(3) 0.044(2) 0.029(2) -0.011(2) -0.027(2)
C17 0.0209(19) 0.051(2) 0.0307(19) 0.0170(17) -0.0054(15) -0.0103(17)
C18 0.0151(17) 0.0272(18) 0.0275(17) 0.0069(14) -0.0060(13) -0.0039(14)
C19 0.0229(19) 0.0252(19) 0.042(2) 0.0045(16) -0.0064(16) -0.0022(15)
C20 0.0242(19) 0.0252(19) 0.036(2) -0.0039(15) -0.0034(15) 0.0033(15)
C21 0.0151(17) 0.0318(19) 0.0222(17) -0.0045(14) 0.0006(13) 0.0003(14)
C22 0.0114(15) 0.0241(18) 0.0177(15) 0.0023(13) -0.0017(12) 0.0000(13)
C23 0.0190(18) 0.029(2) 0.036(2) -0.0103(16) 0.0037(15) -0.0048(15)
C24 0.028(2) 0.029(2) 0.052(3) -0.0101(18) 0.0131(18) -0.0074(16)
C25 0.039(2) 0.028(2) 0.042(2) -0.0034(18) 0.0148(18) -0.0063(17)
C26 0.036(2) 0.029(2) 0.0240(18) -0.0034(15) 0.0047(15) -0.0002(16)
C27 0.0228(17) 0.0280(18) 0.0142(15) -0.0077(13) 0.0012(13) -0.0018(14)
C28 0.0201(16) 0.0255(18) 0.0166(15) -0.0059(13) -0.0028(12) 0.0035(13)
C29 0.0305(19) 0.030(2) 0.0207(17) -0.0053(15) -0.0056(14) 0.0087(15)
C30 0.0236(19) 0.043(2) 0.0204(17) -0.0079(16) -0.0076(14) 0.0083(16)
C31 0.0146(17) 0.039(2) 0.0250(18) -0.0065(16) -0.0039(14) -0.0018(15)
C32 0.0147(16) 0.034(2) 0.0220(17) -0.0040(15) -0.0026(13) -0.0014(14)
Cl1 0.0305(5) 0.0266(5) 0.0344(5) 0.0038(4) 0.0013(4) -0.0051(4)
Cl2A 0.0762(19) 0.0684(18) 0.0607(16) 0.0288(13) 0.0380(13) 0.0156(14)
Cl2B 0.064(2) 0.062(2) 0.083(2) -0.0038(17) 0.0057(17) 0.0058(16)

loop_
_atom_type_symbol
_atom_type_description
_atom_type_scat_dispersion_real
_atom_type_scat_dispersion_imag
_atom_type_scat_source
C C 0.0033 0.0016 'International Tables Vol C Tables 4.2.6.8 and 6.1.1.4'
H H 0.0000 0.0000 'International Tables Vol C Tables 4.2.6.8 and 6.1.1.4'
Cl Cl 0.1484 0.1585 'International Tables Vol C Tables 4.2.6.8 and 6.1.1.4'
N N 0.0061 0.0033 'International Tables Vol C Tables 4.2.6.8 and 6.1.1.4'
Ru Ru -1.2594 0.8363 'International Tables Vol C Tables 4.2.6.8 and 6.1.1.4'

loop_
_geom_angle_atom_site_label_1
_geom_angle_atom_site_label_2
_geom_angle_atom_site_label_3
_geom_angle
_geom_angle_site_symmetry_1
_geom_angle_site_symmetry_3
N1 Ru1 N2 79.50(11) . .
N1 Ru1 N5 96.55(11) . .
N1 Ru1 N6 97.22(12) . .
N4 Ru1 N1 86.42(12) . .
N4 Ru1 N2 97.41(14) . .
N4 Ru1 N5 78.96(12) . .
N4 Ru1 N6 176.14(12) . .
N4 Ru1 N7 97.88(12) . .
N5 Ru1 N2 174.85(12) . .
N5 Ru1 N6 99.28(11) . .
N6 Ru1 N2 84.57(13) . .
N7 Ru1 N1 174.47(12) . .
N7 Ru1 N2 96.44(11) . .
N7 Ru1 N5 87.72(11) . .
N7 Ru1 N6 78.56(12) . .
C1 N1 Ru1 128.0(2) . .
C1 N1 C5 117.9(3) . .
C5 N1 Ru1 114.1(2) . .
C6 N2 Ru1 113.8(2) . .
C10 N2 Ru1 128.2(3) . .
C10 N2 C6 118.0(3) . .
C12 N3 C11 116.4(3) . .
C13 N4 Ru1 125.7(3) . .
C17 N4 Ru1 116.1(2) . .
C17 N4 C13 118.1(4) . .
C18 N5 Ru1 115.3(2) . .
C22 N5 Ru1 126.1(2) . .
C22 N5 C18 118.6(3) . .
C23 N6 Ru1 125.4(3) . .
C23 N6 C27 118.4(3) . .
C27 N6 Ru1 115.5(2) . .
C28 N7 Ru1 116.2(2) . .
C32 N7 Ru1 125.3(2) . .
C32 N7 C28 118.4(3) . .
N1 C1 H1 118.8 . .
N1 C1 C2 122.4(3) . .
C2 C1 H1 118.8 . .
C1 C2 H2 119.9 . .
C3 C2 C1 120.2(4) . .
C3 C2 H2 119.9 . .
C2 C3 H3 121.0 . .
C2 C3 C4 118.0(3) . .
C4 C3 H3 121.0 . .
C3 C4 C12 123.0(3) . 2_566
C5 C4 C3 118.7(3) . .
C5 C4 C12 118.3(3) . 2_566
N1 C5 C4 122.7(3) . .
N1 C5 C6 115.8(3) . .
C4 C5 C6 121.5(3) . .
N2 C6 C5 116.3(3) . .
N2 C6 C7 122.9(3) . .
C7 C6 C5 120.8(3) . .
C6 C7 C8 118.3(3) . .
C6 C7 C11 118.4(3) . .
C8 C7 C11 123.3(4) . .
C7 C8 H8 120.6 . .
C9 C8 C7 118.7(4) . .
C9 C8 H8 120.6 . .
C8 C9 H9 120.1 . .
C8 C9 C10 119.9(4) . .
C10 C9 H9 120.1 . .
N2 C10 C9 122.3(4) . .
N2 C10 H10 118.9 . .
C9 C10 H10 118.9 . .
N3 C11 C7 117.7(3) . .
N3 C11 C12 121.9(3) . 2_566
C12 C11 C7 120.5(3) 2_566 .
N3 C12 C4 117.9(3) . 2_566
N3 C12 C11 121.8(3) . 2_566
C11 C12 C4 120.3(3) 2_566 2_566
N4 C13 H13 118.6 . .
N4 C13 C14 122.7(5) . .
C14 C13 H13 118.6 . .
C13 C14 H14 120.7 . .
C15 C14 C13 118.5(5) . .
C15 C14 H14 120.7 . .
C14 C15 H15 119.9 . .
C14 C15 C16 120.3(5) . .
C16 C15 H15 119.9 . .
C15 C16 H16 120.8 . .
C17 C16 C15 118.4(6) . .
C17 C16 H16 120.8 . .
N4 C17 C16 121.8(4) . .
N4 C17 C18 114.6(3) . .
C16 C17 C18 123.6(4) . .
N5 C18 C17 114.8(3) . .
N5 C18 C19 121.6(3) . .
C19 C18 C17 123.5(4) . .
C18 C19 H19 120.4 . .
C20 C19 C18 119.1(4) . .
C20 C19 H19 120.4 . .
C19 C20 H20 120.3 . .
C21 C20 C19 119.3(4) . .
C21 C20 H20 120.3 . .
C20 C21 H21 120.6 . .
C22 C21 C20 118.8(3) . .
C22 C21 H21 120.6 . .
N5 C22 C21 122.4(3) . .
N5 C22 H22 118.8 . .
C21 C22 H22 118.8 . .
N6 C23 H23 119.2 . .
N6 C23 C24 121.6(4) . .
C24 C23 H23 119.2 . .
C23 C24 H24 120.2 . .
C25 C24 C23 119.5(4) . .
C25 C24 H24 120.2 . .
C24 C25 H25 120.3 . .
C24 C25 C26 119.5(4) . .
C26 C25 H25 120.3 . .
C25 C26 H26 120.5 . .
C27 C26 C25 119.0(4) . .
C27 C26 H26 120.5 . .
N6 C27 C26 121.9(3) . .
N6 C27 C28 113.9(3) . .
C26 C27 C28 124.1(3) . .
N7 C28 C27 114.7(3) . .
N7 C28 C29 121.8(3) . .
C29 C28 C27 123.4(3) . .
C28 C29 H29 120.3 . .
C30 C29 C28 119.3(4) . .
C30 C29 H29 120.3 . .
C29 C30 H30 120.7 . .
C31 C30 C29 118.7(3) . .
C31 C30 H30 120.7 . .
C30 C31 H31 120.2 . .
C30 C31 C32 119.6(4) . .
C32 C31 H31 120.2 . .
N7 C32 C31 122.1(4) . .
N7 C32 H32 119.0 . .
C31 C32 H32 119.0 . .

loop_
_geom_bond_atom_site_label_1
_geom_bond_atom_site_label_2
_geom_bond_distance
_geom_bond_site_symmetry_2
Ru1 N1 2.061(3) .
Ru1 N2 2.068(3) .
Ru1 N4 2.045(3) .
Ru1 N5 2.062(3) .
Ru1 N6 2.062(3) .
Ru1 N7 2.056(3) .
N1 C1 1.334(5) .
N1 C5 1.370(4) .
N2 C6 1.364(4) .
N2 C10 1.338(5) .
N3 C11 1.343(5) .
N3 C12 1.335(4) .
N4 C13 1.355(5) .
N4 C17 1.350(6) .
N5 C18 1.354(5) .
N5 C22 1.347(4) .
N6 C23 1.341(5) .
N6 C27 1.370(5) .
N7 C28 1.356(5) .
N7 C32 1.348(4) .
C1 H1 0.9500 .
C1 C2 1.398(5) .
C2 H2 0.9500 .
C2 C3 1.386(5) .
C3 H3 0.9500 .
C3 C4 1.404(5) .
C4 C5 1.394(5) .
C4 C12 1.459(5) 2_566
C5 C6 1.440(5) .
C6 C7 1.393(5) .
C7 C8 1.403(6) .
C7 C11 1.467(5) .
C8 H8 0.9500 .
C8 C9 1.376(6) .
C9 H9 0.9500 .
C9 C10 1.398(6) .
C10 H10 0.9500 .
C11 C12 1.402(5) 2_566
C12 C4 1.459(5) 2_566
C12 C11 1.402(5) 2_566
C13 H13 0.9500 .
C13 C14 1.372(7) .
C14 H14 0.9500 .
C14 C15 1.368(9) .
C15 H15 0.9500 .
C15 C16 1.385(8) .
C16 H16 0.9500 .
C16 C17 1.386(6) .
C17 C18 1.480(5) .
C18 C19 1.387(5) .
C19 H19 0.9500 .
C19 C20 1.384(6) .
C20 H20 0.9500 .
C20 C21 1.383(5) .
C21 H21 0.9500 .
C21 C22 1.380(5) .
C22 H22 0.9500 .
C23 H23 0.9500 .
C23 C24 1.401(6) .
C24 H24 0.9500 .
C24 C25 1.365(6) .
C25 H25 0.9500 .
C25 C26 1.387(6) .
C26 H26 0.9500 .
C26 C27 1.381(5) .
C27 C28 1.482(5) .
C28 C29 1.393(5) .
C29 H29 0.9500 .
C29 C30 1.386(6) .
C30 H30 0.9500 .
C30 C31 1.381(6) .
C31 H31 0.9500 .
C31 C32 1.390(5) .
C32 H32 0.9500 .

loop_
_smtbx_masks_void_nr
_smtbx_masks_void_average_x
_smtbx_masks_void_average_y
_smtbx_masks_void_average_z
_smtbx_masks_void_volume
_smtbx_masks_void_count_electrons
1 -0.686 0.000 0.500 356.9 114.4
